data_7226641
loop_
_publ_author_name
'Zhang, Haifeng'
'Liu, Rui'
'Zhang, Jin'
'Li, Yahong'
'Liu, Wei'

_publ_section_title
;
 Chair-like [LnIII4CoIII2] (Ln = Dy, Eu, Gd, Tb) clusters including a
 [DyIII4CoIII2] single molecule magnet
;
_journal_issue 42
_journal_name_full CrystEngComm
_journal_page_first 8246
_journal_paper_doi 10.1039/C6CE01589A
_journal_volume 18
_journal_year 2016
_chemical_formula_moiety 'C70 H72 Co2 Gd4 N10 O32, 2(C2 H6 O)'
_chemical_formula_sum 'C74 H84 Co2 Gd4 N10 O34'
_chemical_formula_weight 2404.37
_space_group_crystal_system monoclinic
_space_group_IT_number 14
_space_group_name_Hall '-P 2ybc'
_space_group_name_H-M_alt 'P 1 21/c 1'
_symmetry_space_group_name_Hall '-P 2ybc'
_symmetry_space_group_name_H-M 'P 1 21/c 1'
_atom_sites_solution_hydrogens mixed
_audit_creation_method SHELXL-2014/7
_audit_update_record
;
2016-09-19 deposited with the CCDC.
2016-09-23 downloaded from the CCDC.
;
_cell_angle_alpha 90
_cell_angle_beta 104.077(3)
_cell_angle_gamma 90
_cell_formula_units_Z 2
_cell_length_a 12.443(3)
_cell_length_b 19.742(4)
_cell_length_c 19.009(4)
_cell_measurement_reflns_used 5242
_cell_measurement_temperature 296(2)
_cell_measurement_theta_max 24.07
_cell_measurement_theta_min 2.34
_cell_volume 4529.3(17)
_computing_cell_refinement 'SAINT (Bruker, 2005)'
_computing_data_collection 'APEX-II (Bruker, 2005)'
_computing_data_reduction 'SAINT (Bruker, 2005)'
_computing_molecular_graphics 'SHELXL-2014/7 (Sheldrick, 2014) and DIAMOND (Brandenburg, 1999)'
_computing_publication_material 'SHELXL-2014/7 (Sheldrick, 2014)'
_computing_structure_refinement 'SHELXL-2014/7 (Sheldrick, 2014)'
_computing_structure_solution 'SHELXS-97 (Sheldrick, 2008)'
_diffrn_ambient_temperature 296(2)
_diffrn_measured_fraction_theta_full 0.994
_diffrn_measured_fraction_theta_max 0.994
_diffrn_measurement_device_type 'Bruker APEXII CCD'
_diffrn_measurement_method '\f and \w scans'
_diffrn_radiation_type MoK\a
_diffrn_radiation_wavelength 0.71073
_diffrn_reflns_av_R_equivalents 0.0456
_diffrn_reflns_av_unetI/netI 0.0530
_diffrn_reflns_Laue_measured_fraction_full 0.994
_diffrn_reflns_Laue_measured_fraction_max 0.994
_diffrn_reflns_limit_h_max 14
_diffrn_reflns_limit_h_min -12
_diffrn_reflns_limit_k_max 20
_diffrn_reflns_limit_k_min -22
_diffrn_reflns_limit_l_max 14
_diffrn_reflns_limit_l_min -21
_diffrn_reflns_number 20682
_diffrn_reflns_point_group_measured_fraction_full 0.994
_diffrn_reflns_point_group_measured_fraction_max 0.994
_diffrn_reflns_theta_full 24.172
_diffrn_reflns_theta_max 24.172
_diffrn_reflns_theta_min 1.511
_diffrn_source 'fine-focus sealed tube'
_exptl_absorpt_coefficient_mu 3.331
_exptl_absorpt_correction_T_max 0.5414
_exptl_absorpt_correction_T_min 0.5020
_exptl_absorpt_correction_type multi-scan
_exptl_absorpt_process_details 'SADABS (Bruker, 2005)'
_exptl_crystal_colour green
_exptl_crystal_density_diffrn 1.763
_exptl_crystal_density_meas ?
_exptl_crystal_density_method 'not measured'
_exptl_crystal_description block
_exptl_crystal_F_000 2360
_exptl_crystal_size_max 0.240
_exptl_crystal_size_mid 0.230
_exptl_crystal_size_min 0.210
_refine_diff_density_max 2.024
_refine_diff_density_min -1.369
_refine_diff_density_rms 0.182
_refine_ls_extinction_method none
_refine_ls_goodness_of_fit_ref 0.995
_refine_ls_hydrogen_treatment mixed
_refine_ls_matrix_type full
_refine_ls_number_parameters 567
_refine_ls_number_reflns 7205
_refine_ls_number_restraints 52
_refine_ls_restrained_S_all 0.997
_refine_ls_R_factor_all 0.0690
_refine_ls_R_factor_gt 0.0460
_refine_ls_shift/su_max 0.001
_refine_ls_shift/su_mean 0.000
_refine_ls_structure_factor_coef Fsqd
_refine_ls_weighting_details 'w=1/[\s^2^(Fo^2^)+(0.0883P)^2^] where P=(Fo^2^+2Fc^2^)/3'
_refine_ls_weighting_scheme calc
_refine_ls_wR_factor_gt 0.1184
_refine_ls_wR_factor_ref 0.1320
_reflns_Friedel_coverage 0.000
_reflns_number_gt 5401
_reflns_number_total 7205
_reflns_threshold_expression 'I > 2\s(I)'
_cod_data_source_file c6ce01589a2.cif
_cod_data_source_block t
_cod_depositor_comments
;
The following automatic conversions were performed:

'_exptl_crystal_density_meas' value 'not measured' was changed to '?'
- the value is perceived as not measured.

Automatic conversion script
Id: cif_fix_values 4268 2015-11-12 08:31:59Z antanas 

 Adding full bibliography for 7226639--7226642.cif.
;
_cod_original_cell_volume 4529.2(16)
_cod_database_code 7226641
_shelx_shelxl_version_number 2014/7
_shelx_space_group_comment
;
The symmetry employed for this shelxl refinement is uniquely defined
by the following loop, which should always be used as a source of
symmetry information in preference to the above space-group names.
They are only intended as comments.
;
_shelx_estimated_absorpt_t_min 0.502
_shelx_estimated_absorpt_t_max 0.541

loop_
_space_group_symop_operation_xyz
'x, y, z'
'-x, y+1/2, -z+1/2'
'-x, -y, -z'
'x, -y-1/2, z-1/2'

loop_
_atom_site_label
_atom_site_type_symbol
_atom_site_fract_x
_atom_site_fract_y
_atom_site_fract_z
_atom_site_U_iso_or_equiv
_atom_site_adp_type
_atom_site_occupancy
_atom_site_site_symmetry_order
_atom_site_calc_flag
_atom_site_refinement_flags_posn
_atom_site_refinement_flags_adp
Gd1 Gd 0.44704(3) 0.64426(2) 0.57012(2) 0.03299(14) Uani 1 1 d . U
Co1 Co 0.57472(9) 0.70021(5) 0.45341(6) 0.0326(3) Uani 1 1 d . .
O1 O 0.5155(4) 0.5323(3) 0.5645(3) 0.0309(12) Uani 1 1 d D .
O5 O 0.4823(4) 0.6214(3) 0.4443(3) 0.0337(12) Uani 1 1 d . .
O4 O 0.6822(4) 0.6471(3) 0.4245(3) 0.0356(13) Uani 1 1 d . .
O3 O 0.6319(4) 0.6597(3) 0.5470(3) 0.0359(13) Uani 1 1 d . .
O13 O 0.5801(5) 0.6342(3) 0.6893(3) 0.0476(15) Uani 1 1 d . .
O16 O 0.4437(5) 0.7478(3) 0.6359(3) 0.0512(13) Uani 1 1 d . U
O2 O 0.4634(5) 0.7425(3) 0.4894(3) 0.0424(14) Uani 1 1 d . .
O9 O 0.3557(5) 0.5958(3) 0.6553(3) 0.0451(15) Uani 1 1 d . .
O12 O 0.2528(5) 0.6766(3) 0.5252(4) 0.0506(16) Uani 1 1 d . .
N2 N 0.5159(5) 0.7289(3) 0.3557(3) 0.0338(15) Uani 1 1 d . .
O15 O 0.5869(6) 0.5279(3) 0.7199(4) 0.0652(19) Uani 1 1 d . .
N1 N 0.6655(6) 0.7786(4) 0.4757(4) 0.0430(17) Uani 1 1 d . .
C28 C 0.4039(7) 0.6117(4) 0.3748(4) 0.0379(19) Uani 1 1 d . .
H28A H 0.3513 0.5770 0.3802 0.045 Uiso 1 1 calc R U
H28B H 0.4438 0.5950 0.3404 0.045 Uiso 1 1 calc R U
N4 N 0.5928(7) 0.5885(4) 0.7383(4) 0.053(2) Uani 1 1 d . .
C23 C 0.3407(7) 0.6740(4) 0.3436(4) 0.042(2) Uani 1 1 d . .
O14 O 0.6132(9) 0.6052(4) 0.8013(4) 0.103(3) Uani 1 1 d . .
C16 C 0.7363(7) 0.6695(5) 0.3759(5) 0.045(2) Uani 1 1 d . .
C14 C 0.7181(7) 0.6957(5) 0.5967(4) 0.044(2) Uani 1 1 d . .
H14A H 0.7509 0.6655 0.6364 0.052 Uiso 1 1 calc R U
H14B H 0.6847 0.7331 0.6168 0.052 Uiso 1 1 calc R U
C29 C 0.3249(8) 0.5368(4) 0.6660(5) 0.048(2) Uani 1 1 d . .
N5 N 0.3850(9) 0.8543(4) 0.6546(5) 0.069(3) Uani 1 1 d . .
C27 C 0.3437(7) 0.7878(4) 0.2924(5) 0.045(2) Uani 1 1 d . .
H27 H 0.3830 0.8257 0.2837 0.054 Uiso 1 1 calc R U
C7 C 0.6255(8) 0.8394(5) 0.4715(5) 0.052(2) Uani 1 1 d . .
H7 H 0.6752 0.8753 0.4772 0.062 Uiso 1 1 calc R U
C15 C 0.6928(7) 0.7209(5) 0.3255(4) 0.045(2) Uani 1 1 d . .
C8 C 0.7834(8) 0.7679(5) 0.5068(5) 0.049(2) Uani 1 1 d . U
C1 C 0.5103(8) 0.8550(4) 0.4589(5) 0.047(2) Uani 1 1 d . .
C6 C 0.4324(8) 0.8070(4) 0.4712(4) 0.044(2) Uani 1 1 d . .
C9 C 0.8101(7) 0.7237(4) 0.5656(5) 0.045(2) Uani 1 1 d . U
C21 C 0.5794(7) 0.7399(4) 0.3124(4) 0.042(2) Uani 1 1 d . .
H21 H 0.5485 0.7621 0.2690 0.050 Uiso 1 1 calc R U
C22 C 0.3984(7) 0.7320(4) 0.3299(4) 0.038(2) Uani 1 1 d . .
C17 C 0.8392(7) 0.6400(5) 0.3757(6) 0.056(3) Uani 1 1 d . .
H17 H 0.8673 0.6050 0.4077 0.068 Uiso 1 1 calc R U
C5 C 0.3251(8) 0.8275(5) 0.4676(5) 0.053(2) Uani 1 1 d . .
H5 H 0.2738 0.7964 0.4765 0.064 Uiso 1 1 calc R U
C33 C 0.3698(9) 0.7893(4) 0.6382(5) 0.0516(14) Uani 1 1 d . U
H33 H 0.2974 0.7733 0.6276 0.062 Uiso 1 1 calc R U
C31 C 0.2226(7) 0.6190(5) 0.5056(5) 0.044(2) Uani 1 1 d . .
C10 C 0.9208(8) 0.7117(5) 0.5954(5) 0.057(3) Uani 1 1 d . .
H10 H 0.9404 0.6820 0.6344 0.068 Uiso 1 1 calc R U
C24 C 0.2271(8) 0.6741(6) 0.3193(5) 0.059(3) Uani 1 1 d . .
H24 H 0.1867 0.6368 0.3282 0.071 Uiso 1 1 calc R U
C2 C 0.4749(10) 0.9218(5) 0.4422(5) 0.065(3) Uani 1 1 d . .
H2 H 0.5256 0.9538 0.4344 0.078 Uiso 1 1 calc R U
C13 C 0.8635(9) 0.7991(5) 0.4777(6) 0.064(3) Uani 1 1 d . U
H13 H 0.8442 0.8280 0.4380 0.076 Uiso 1 1 calc R U
C26 C 0.2302(9) 0.7854(6) 0.2686(6) 0.067(3) Uani 1 1 d . .
H26 H 0.1923 0.8221 0.2434 0.080 Uiso 1 1 calc R U
C20 C 0.7532(9) 0.7424(6) 0.2768(6) 0.077(4) Uani 1 1 d . .
H20 H 0.7244 0.7759 0.2430 0.093 Uiso 1 1 calc R U
C3 C 0.3678(10) 0.9411(6) 0.4370(6) 0.074(3) Uani 1 1 d . U
H3 H 0.3453 0.9853 0.4245 0.089 Uiso 1 1 calc R U
C4 C 0.2934(10) 0.8937(5) 0.4508(6) 0.072(3) Uani 1 1 d . U
H4 H 0.2209 0.9068 0.4486 0.086 Uiso 1 1 calc R U
C25 C 0.1719(9) 0.7292(6) 0.2816(7) 0.075(3) Uani 1 1 d . .
H25 H 0.0951 0.7282 0.2651 0.090 Uiso 1 1 calc R U
C12 C 0.9752(10) 0.7847(7) 0.5116(7) 0.084(4) Uani 1 1 d . .
H12 H 1.0308 0.8047 0.4937 0.101 Uiso 1 1 calc R U
C18 C 0.8980(9) 0.6633(8) 0.3280(7) 0.098(5) Uani 1 1 d . .
H18 H 0.9670 0.6447 0.3289 0.118 Uiso 1 1 calc R U
C11 C 1.0042(9) 0.7420(6) 0.5699(7) 0.071(3) Uani 1 1 d . .
H11 H 1.0783 0.7335 0.5919 0.086 Uiso 1 1 calc R U
C19 C 0.8554(10) 0.7146(8) 0.2780(7) 0.111(6) Uani 1 1 d . .
H19 H 0.8958 0.7299 0.2460 0.133 Uiso 1 1 calc R U
C30 C 0.2787(13) 0.5252(6) 0.7285(7) 0.100(5) Uani 1 1 d . .
H30A H 0.3157 0.5537 0.7679 0.149 Uiso 1 1 calc R U
H30B H 0.2889 0.4786 0.7430 0.149 Uiso 1 1 calc R U
H30C H 0.2010 0.5356 0.7158 0.149 Uiso 1 1 calc R U
C35 C 0.4923(13) 0.8845(6) 0.6661(7) 0.103(5) Uani 1 1 d . .
H35A H 0.5478 0.8496 0.6753 0.155 Uiso 1 1 calc R U
H35B H 0.5040 0.9144 0.7071 0.155 Uiso 1 1 calc R U
H35C H 0.4971 0.9097 0.6238 0.155 Uiso 1 1 calc R U
C32 C 0.1021(9) 0.5981(6) 0.4902(8) 0.093(4) Uani 1 1 d . .
H32A H 0.0961 0.5558 0.5138 0.139 Uiso 1 1 calc R U
H32B H 0.0731 0.5932 0.4388 0.139 Uiso 1 1 calc R U
H32C H 0.0607 0.6322 0.5083 0.139 Uiso 1 1 calc R U
C34 C 0.2930(13) 0.9008(7) 0.6542(8) 0.124(6) Uani 1 1 d . .
H34A H 0.2668 0.9197 0.6065 0.186 Uiso 1 1 calc R U
H34B H 0.3179 0.9366 0.6884 0.186 Uiso 1 1 calc R U
H34C H 0.2338 0.8765 0.6673 0.186 Uiso 1 1 calc R U
C36 C 0.994(4) 0.994(3) 0.372(3) 0.50(4) Uani 1 1 d D U
H36A H 1.0485 0.9582 0.3857 0.604 Uiso 1 1 calc R U
H36B H 0.9691 1.0023 0.4157 0.604 Uiso 1 1 calc R U
C37 C 1.074(5) 1.054(3) 0.377(4) 0.58(5) Uani 1 1 d D U
H37A H 1.0969 1.0740 0.4245 0.877 Uiso 1 1 d R U
H37B H 1.1363 1.0350 0.3634 0.877 Uiso 1 1 d R U
H37C H 1.0411 1.0888 0.3427 0.877 Uiso 1 1 d R U
O17 O 0.902(3) 0.9522(19) 0.335(2) 0.52(3) Uani 1 1 d D U
H17A H 0.8438 0.9676 0.3412 0.783 Uiso 1 1 calc DR U
O11 O 0.2942(4) 0.5732(3) 0.4994(3) 0.0359(13) Uani 1 1 d . .
O10 O 0.3312(5) 0.4863(3) 0.6274(3) 0.0500(16) Uani 1 1 d . .
Gd2 Gd 0.36185(3) 0.45679(2) 0.51413(2) 0.03112(14) Uani 1 1 d . U
O7 O 0.1569(5) 0.4422(3) 0.4738(4) 0.0573(17) Uani 1 1 d . .
O6 O 0.2366(6) 0.4673(3) 0.3879(3) 0.0554(17) Uani 1 1 d . U
N3 N 0.1462(7) 0.4571(4) 0.4070(5) 0.061(2) Uani 1 1 d . .
O8 O 0.0565(7) 0.4621(5) 0.3643(5) 0.100(3) Uani 1 1 d . .
H1 H 0.551(8) 0.524(5) 0.607(2) 0.08(4) Uiso 1 1 d D .

loop_
_atom_site_aniso_label
_atom_site_aniso_U_11
_atom_site_aniso_U_22
_atom_site_aniso_U_33
_atom_site_aniso_U_23
_atom_site_aniso_U_13
_atom_site_aniso_U_12
Gd1 0.0411(3) 0.0359(2) 0.0227(2) -0.00180(16) 0.00916(18) 0.00055(17)
Co1 0.0405(6) 0.0377(6) 0.0193(5) -0.0001(5) 0.0063(5) -0.0025(5)
O1 0.037(3) 0.038(3) 0.015(3) -0.001(2) 0.002(3) 0.000(2)
O5 0.039(3) 0.041(3) 0.021(3) -0.004(2) 0.007(2) -0.005(2)
O4 0.040(3) 0.046(3) 0.025(3) 0.002(2) 0.015(3) -0.003(2)
O3 0.040(3) 0.044(3) 0.021(3) 0.003(2) 0.003(3) -0.005(3)
O13 0.057(4) 0.058(4) 0.026(3) -0.004(3) 0.007(3) -0.008(3)
O16 0.079(4) 0.046(2) 0.030(3) -0.0095(19) 0.014(3) 0.004(2)
O2 0.050(4) 0.043(3) 0.036(3) 0.003(3) 0.014(3) 0.001(3)
O9 0.063(4) 0.043(3) 0.037(3) -0.007(3) 0.027(3) -0.008(3)
O12 0.050(4) 0.040(4) 0.062(5) -0.005(3) 0.014(3) 0.003(3)
N2 0.036(4) 0.039(4) 0.026(4) -0.001(3) 0.005(3) -0.002(3)
O15 0.096(5) 0.057(4) 0.037(4) -0.001(3) 0.005(4) 0.006(4)
N1 0.049(4) 0.050(5) 0.032(4) 0.001(3) 0.012(4) -0.007(3)
C28 0.045(5) 0.045(5) 0.021(4) -0.003(4) 0.003(4) -0.005(4)
N4 0.080(6) 0.054(5) 0.026(4) 0.000(4) 0.012(4) 0.000(4)
C23 0.047(5) 0.049(5) 0.026(5) 0.007(4) 0.004(4) 0.000(4)
O14 0.195(10) 0.087(6) 0.019(4) -0.006(4) 0.013(5) 0.006(6)
C16 0.051(6) 0.057(5) 0.027(5) 0.002(4) 0.010(4) -0.004(4)
C14 0.047(5) 0.059(6) 0.021(4) -0.004(4) 0.000(4) -0.008(4)
C29 0.074(7) 0.042(5) 0.036(5) -0.012(4) 0.030(5) -0.001(5)
N5 0.109(8) 0.052(5) 0.046(5) -0.007(4) 0.020(5) 0.010(5)
C27 0.051(6) 0.047(5) 0.036(5) 0.008(4) 0.007(4) 0.000(4)
C7 0.069(7) 0.048(6) 0.038(5) 0.002(4) 0.013(5) -0.016(5)
C15 0.044(5) 0.070(6) 0.022(4) 0.010(4) 0.009(4) -0.003(4)
C8 0.051(5) 0.053(5) 0.045(5) -0.007(4) 0.016(4) -0.019(4)
C1 0.067(7) 0.033(5) 0.039(5) -0.003(4) 0.009(5) 0.001(4)
C6 0.064(6) 0.042(5) 0.024(5) 0.001(4) 0.008(4) 0.002(4)
C9 0.049(5) 0.046(5) 0.038(5) -0.008(4) 0.005(4) -0.017(4)
C21 0.052(6) 0.049(5) 0.022(4) 0.007(4) 0.005(4) -0.002(4)
C22 0.050(5) 0.043(5) 0.020(4) -0.001(4) 0.003(4) 0.001(4)
C17 0.032(5) 0.086(7) 0.052(6) 0.025(5) 0.014(5) 0.007(5)
C5 0.061(6) 0.055(6) 0.049(6) 0.001(5) 0.025(5) 0.014(5)
C33 0.079(4) 0.046(3) 0.030(3) -0.009(2) 0.014(3) 0.004(2)
C31 0.050(6) 0.050(6) 0.034(5) 0.004(4) 0.015(4) 0.003(5)
C10 0.056(6) 0.068(6) 0.040(6) -0.013(5) -0.001(5) -0.004(5)
C24 0.047(6) 0.078(7) 0.050(6) 0.013(5) 0.009(5) -0.005(5)
C2 0.102(9) 0.045(6) 0.047(6) 0.009(5) 0.017(6) 0.001(6)
C13 0.066(6) 0.070(6) 0.054(6) -0.004(5) 0.014(5) -0.022(5)
C26 0.062(7) 0.072(7) 0.061(7) 0.026(6) 0.003(6) 0.019(6)
C20 0.061(7) 0.121(10) 0.057(7) 0.044(7) 0.029(6) 0.018(7)
C3 0.096(8) 0.052(6) 0.072(7) 0.016(5) 0.017(6) 0.024(5)
C4 0.090(7) 0.063(6) 0.066(6) 0.005(5) 0.025(6) 0.028(5)
C25 0.047(6) 0.098(9) 0.075(8) 0.029(7) 0.003(6) 0.005(6)
C12 0.066(8) 0.120(11) 0.075(9) -0.014(8) 0.033(7) -0.036(7)
C18 0.049(7) 0.171(13) 0.085(10) 0.061(9) 0.034(7) 0.029(8)
C11 0.052(7) 0.080(8) 0.080(9) -0.013(7) 0.011(6) -0.017(6)
C19 0.067(8) 0.187(15) 0.091(10) 0.094(11) 0.047(8) 0.048(9)
C30 0.183(14) 0.062(7) 0.088(10) -0.021(7) 0.098(11) -0.027(8)
C35 0.164(15) 0.073(8) 0.070(9) -0.006(7) 0.025(10) -0.031(9)
C32 0.046(6) 0.090(9) 0.132(13) -0.020(8) 0.000(7) 0.009(6)
C34 0.190(16) 0.076(9) 0.106(12) -0.016(8) 0.036(11) 0.067(10)
C36 0.49(4) 0.50(4) 0.51(4) -0.003(10) 0.119(13) 0.008(10)
C37 0.59(5) 0.56(5) 0.61(5) -0.04(2) 0.16(2) 0.06(2)
O17 0.52(3) 0.51(3) 0.53(3) 0.038(19) 0.12(2) 0.005(19)
O11 0.037(3) 0.042(3) 0.028(3) -0.001(2) 0.007(3) 0.003(3)
O10 0.070(4) 0.052(4) 0.036(4) -0.004(3) 0.028(3) -0.007(3)
Gd2 0.0370(2) 0.0365(2) 0.0198(2) -0.00085(16) 0.00689(18) 0.00018(17)
O7 0.051(4) 0.071(4) 0.049(4) 0.008(3) 0.011(4) -0.004(3)
O6 0.056(4) 0.069(4) 0.037(4) -0.005(3) 0.004(3) 0.003(3)
N3 0.053(6) 0.076(6) 0.046(5) -0.009(5) -0.007(5) 0.005(4)
O8 0.061(5) 0.148(8) 0.072(6) 0.005(5) -0.020(5) 0.011(5)

loop_
_atom_type_symbol
_atom_type_description
_atom_type_scat_dispersion_real
_atom_type_scat_dispersion_imag
_atom_type_scat_source
C C 0.0033 0.0016 'International Tables Vol C Tables 4.2.6.8 and 6.1.1.4'
H H 0.0000 0.0000 'International Tables Vol C Tables 4.2.6.8 and 6.1.1.4'
N N 0.0061 0.0033 'International Tables Vol C Tables 4.2.6.8 and 6.1.1.4'
O O 0.0106 0.0060 'International Tables Vol C Tables 4.2.6.8 and 6.1.1.4'
Co Co 0.3494 0.9721 'International Tables Vol C Tables 4.2.6.8 and 6.1.1.4'
Gd Gd -0.1653 3.9035 'International Tables Vol C Tables 4.2.6.8 and 6.1.1.4'

loop_
_geom_angle_atom_site_label_1
_geom_angle_atom_site_label_2
_geom_angle_atom_site_label_3
_geom_angle
_geom_angle_site_symmetry_1
_geom_angle_site_symmetry_3
O1 Gd1 O9 83.89(18) . .
O1 Gd1 O16 149.9(2) . .
O9 Gd1 O16 85.25(19) . .
O1 Gd1 O12 124.13(19) . .
O9 Gd1 O12 75.4(2) . .
O16 Gd1 O12 79.6(2) . .
O1 Gd1 O3 75.33(18) . .
O9 Gd1 O3 142.01(19) . .
O16 Gd1 O3 97.0(2) . .
O12 Gd1 O3 142.40(19) . .
O1 Gd1 O13 78.43(19) . .
O9 Gd1 O13 70.7(2) . .
O16 Gd1 O13 71.5(2) . .
O12 Gd1 O13 136.7(2) . .
O3 Gd1 O13 74.15(18) . .
O1 Gd1 O11 71.70(18) . .
O9 Gd1 O11 73.30(19) . .
O16 Gd1 O11 131.0(2) . .
O12 Gd1 O11 52.81(18) . .
O3 Gd1 O11 126.84(17) . .
O13 Gd1 O11 135.00(19) . .
O1 Gd1 O2 127.30(17) . .
O9 Gd1 O2 147.64(18) . .
O16 Gd1 O2 71.04(19) . .
O12 Gd1 O2 78.78(19) . .
O3 Gd1 O2 65.00(17) . .
O13 Gd1 O2 119.15(19) . .
O11 Gd1 O2 105.73(18) . .
O1 Gd1 O5 69.61(17) . .
O9 Gd1 O5 140.82(18) . .
O16 Gd1 O5 131.37(18) . .
O12 Gd1 O5 95.67(19) . .
O3 Gd1 O5 58.55(16) . .
O13 Gd1 O5 127.67(18) . .
O11 Gd1 O5 71.27(16) . .
O2 Gd1 O5 60.66(17) . .
O1 Gd1 C31 98.3(2) . .
O9 Gd1 C31 68.8(2) . .
O16 Gd1 C31 103.7(2) . .
O12 Gd1 C31 25.8(2) . .
O3 Gd1 C31 144.7(2) . .
O13 Gd1 C31 139.5(2) . .
O11 Gd1 C31 27.4(2) . .
O2 Gd1 C31 95.2(2) . .
O5 Gd1 C31 86.5(2) . .
O1 Gd1 Co1 92.61(13) . .
O9 Gd1 Co1 176.47(13) . .
O16 Gd1 Co1 98.05(15) . .
O12 Gd1 Co1 106.33(15) . .
O3 Gd1 Co1 36.54(12) . .
O13 Gd1 Co1 109.08(14) . .
O11 Gd1 Co1 105.21(12) . .
O2 Gd1 Co1 35.67(12) . .
O5 Gd1 Co1 36.51(11) . .
C31 Gd1 Co1 111.37(17) . .
O1 Gd1 Gd2 38.33(13) . 3_666
O9 Gd1 Gd2 122.12(14) . 3_666
O16 Gd1 Gd2 140.19(16) . 3_666
O12 Gd1 Gd2 131.76(15) . 3_666
O3 Gd1 Gd2 43.33(12) . 3_666
O13 Gd1 Gd2 89.77(14) . 3_666
O11 Gd1 Gd2 87.14(12) . 3_666
O2 Gd1 Gd2 89.74(12) . 3_666
O5 Gd1 Gd2 40.59(12) . 3_666
C31 Gd1 Gd2 112.68(18) . 3_666
Co1 Gd1 Gd2 54.41(2) . 3_666
O2 Co1 O4 172.0(2) . .
O2 Co1 N1 90.5(3) . .
O4 Co1 N1 95.3(3) . .
O2 Co1 N2 94.6(3) . .
O4 Co1 N2 90.7(3) . .
N1 Co1 N2 92.4(3) . .
O2 Co1 O5 85.1(2) . .
O4 Co1 O5 88.5(2) . .
N1 Co1 O5 172.3(3) . .
N2 Co1 O5 94.2(2) . .
O2 Co1 O3 89.3(2) . .
O4 Co1 O3 84.8(2) . .
N1 Co1 O3 93.8(3) . .
N2 Co1 O3 172.7(3) . .
O5 Co1 O3 79.9(2) . .
O2 Co1 Gd2 121.65(17) . 3_666
O4 Co1 Gd2 50.34(15) . 3_666
N1 Co1 Gd2 129.5(2) . 3_666
N2 Co1 Gd2 119.35(19) . 3_666
O5 Co1 Gd2 49.46(16) . 3_666
O3 Co1 Gd2 53.40(16) . 3_666
O2 Co1 Gd1 51.11(17) . .
O4 Co1 Gd1 120.93(16) . .
N1 Co1 Gd1 119.4(2) . .
N2 Co1 Gd1 129.4(2) . .
O5 Co1 Gd1 53.04(15) . .
O3 Co1 Gd1 49.73(16) . .
Gd2 Co1 Gd1 71.16(2) 3_666 .
Gd1 O1 Gd2 103.6(2) . 3_666
Gd1 O1 Gd2 109.4(2) . .
Gd2 O1 Gd2 111.7(2) 3_666 .
Gd1 O1 H1 104(7) . .
Gd2 O1 H1 111(8) 3_666 .
Gd2 O1 H1 116(8) . .
C28 O5 Co1 116.4(4) . .
C28 O5 Gd2 120.9(4) . 3_666
Co1 O5 Gd2 94.1(2) . 3_666
C28 O5 Gd1 129.8(4) . .
Co1 O5 Gd1 90.45(19) . .
Gd2 O5 Gd1 96.37(17) 3_666 .
C16 O4 Co1 121.9(5) . .
C16 O4 Gd2 143.0(5) . 3_666
Co1 O4 Gd2 93.98(19) . 3_666
C14 O3 Co1 116.9(5) . .
C14 O3 Gd1 121.7(5) . .
Co1 O3 Gd1 93.7(2) . .
C14 O3 Gd2 129.6(5) . 3_666
Co1 O3 Gd2 90.0(2) . 3_666
Gd1 O3 Gd2 95.84(17) . 3_666
N4 O13 Gd1 131.5(5) . .
C33 O16 Gd1 133.4(6) . .
C6 O2 Co1 121.0(5) . .
C6 O2 Gd1 145.4(5) . .
Co1 O2 Gd1 93.2(2) . .
C29 O9 Gd1 133.9(5) . .
C31 O12 Gd1 93.9(5) . .
C21 N2 C22 120.6(7) . .
C21 N2 Co1 121.4(6) . .
C22 N2 Co1 117.7(5) . .
C7 N1 C8 119.5(8) . .
C7 N1 Co1 122.9(6) . .
C8 N1 Co1 117.2(6) . .
O5 C28 C23 115.0(7) . .
O5 C28 H28A 108.5 . .
C23 C28 H28A 108.5 . .
O5 C28 H28B 108.5 . .
C23 C28 H28B 108.5 . .
H28A C28 H28B 107.5 . .
O14 N4 O15 121.6(8) . .
O14 N4 O13 119.3(8) . .
O15 N4 O13 119.1(7) . .
C24 C23 C22 117.7(8) . .
C24 C23 C28 122.1(8) . .
C22 C23 C28 119.8(7) . .
O4 C16 C17 118.3(8) . .
O4 C16 C15 122.0(8) . .
C17 C16 C15 119.7(8) . .
O3 C14 C9 116.1(7) . .
O3 C14 H14A 108.3 . .
C9 C14 H14A 108.3 . .
O3 C14 H14B 108.3 . .
C9 C14 H14B 108.3 . .
H14A C14 H14B 107.4 . .
O10 C29 O9 125.3(8) . .
O10 C29 C30 116.5(8) . .
O9 C29 C30 118.3(8) . .
C33 N5 C35 121.0(10) . .
C33 N5 C34 122.6(11) . .
C35 N5 C34 116.0(10) . .
C26 C27 C22 118.4(8) . .
C26 C27 H27 120.8 . .
C22 C27 H27 120.8 . .
N1 C7 C1 124.4(8) . .
N1 C7 H7 117.8 . .
C1 C7 H7 117.8 . .
C20 C15 C16 119.4(9) . .
C20 C15 C21 118.4(8) . .
C16 C15 C21 120.6(7) . .
C13 C8 C9 122.8(9) . .
C13 C8 N1 121.4(9) . .
C9 C8 N1 115.8(7) . .
C2 C1 C6 118.6(9) . .
C2 C1 C7 119.2(9) . .
C6 C1 C7 121.8(8) . .
O2 C6 C5 120.1(8) . .
O2 C6 C1 120.6(8) . .
C5 C6 C1 119.2(8) . .
C10 C9 C8 117.2(9) . .
C10 C9 C14 123.6(9) . .
C8 C9 C14 119.1(8) . .
N2 C21 C15 125.4(8) . .
N2 C21 H21 117.3 . .
C15 C21 H21 117.3 . .
C27 C22 C23 121.9(8) . .
C27 C22 N2 122.8(7) . .
C23 C22 N2 115.3(7) . .
C18 C17 C16 119.6(9) . .
C18 C17 H17 120.2 . .
C16 C17 H17 120.2 . .
C4 C5 C6 120.5(10) . .
C4 C5 H5 119.8 . .
C6 C5 H5 119.8 . .
O16 C33 N5 125.7(10) . .
O16 C33 H33 117.1 . .
N5 C33 H33 117.1 . .
O12 C31 O11 120.6(8) . .
O12 C31 C32 121.8(8) . .
O11 C31 C32 117.6(9) . .
O12 C31 Gd1 60.3(5) . .
O11 C31 Gd1 62.0(4) . .
C32 C31 Gd1 165.0(8) . .
C9 C10 C11 122.9(10) . .
C9 C10 H10 118.6 . .
C11 C10 H10 118.6 . .
C23 C24 C25 120.9(9) . .
C23 C24 H24 119.6 . .
C25 C24 H24 119.6 . .
C3 C2 C1 121.6(10) . .
C3 C2 H2 119.2 . .
C1 C2 H2 119.2 . .
C8 C13 C12 116.7(10) . .
C8 C13 H13 121.7 . .
C12 C13 H13 121.7 . .
C27 C26 C25 120.7(9) . .
C27 C26 H26 119.6 . .
C25 C26 H26 119.6 . .
C19 C20 C15 120.7(10) . .
C19 C20 H20 119.7 . .
C15 C20 H20 119.7 . .
C2 C3 C4 119.0(10) . .
C2 C3 H3 120.5 . .
C4 C3 H3 120.5 . .
C5 C4 C3 121.1(10) . .
C5 C4 H4 119.4 . .
C3 C4 H4 119.4 . .
C26 C25 C24 120.4(10) . .
C26 C25 H25 119.8 . .
C24 C25 H25 119.8 . .
C11 C12 C13 122.0(10) . .
C11 C12 H12 119.0 . .
C13 C12 H12 119.0 . .
C17 C18 C19 121.0(10) . .
C17 C18 H18 119.5 . .
C19 C18 H18 119.5 . .
C12 C11 C10 118.5(11) . .
C12 C11 H11 120.8 . .
C10 C11 H11 120.8 . .
C20 C19 C18 119.6(10) . .
C20 C19 H19 120.2 . .
C18 C19 H19 120.2 . .
C29 C30 H30A 109.5 . .
C29 C30 H30B 109.5 . .
H30A C30 H30B 109.5 . .
C29 C30 H30C 109.5 . .
H30A C30 H30C 109.5 . .
H30B C30 H30C 109.5 . .
N5 C35 H35A 109.5 . .
N5 C35 H35B 109.5 . .
H35A C35 H35B 109.5 . .
N5 C35 H35C 109.5 . .
H35A C35 H35C 109.5 . .
H35B C35 H35C 109.5 . .
C31 C32 H32A 109.5 . .
C31 C32 H32B 109.5 . .
H32A C32 H32B 109.5 . .
C31 C32 H32C 109.5 . .
H32A C32 H32C 109.5 . .
H32B C32 H32C 109.5 . .
N5 C34 H34A 109.5 . .
N5 C34 H34B 109.5 . .
H34A C34 H34B 109.5 . .
N5 C34 H34C 109.5 . .
H34A C34 H34C 109.5 . .
H34B C34 H34C 109.5 . .
O17 C36 C37 153(7) . .
O17 C36 H36A 98.2 . .
C37 C36 H36A 98.2 . .
O17 C36 H36B 98.2 . .
C37 C36 H36B 98.2 . .
H36A C36 H36B 103.8 . .
C36 C37 H37A 114.7 . .
C36 C37 H37B 103.2 . .
H37A C37 H37B 109.5 . .
C36 C37 H37C 110.3 . .
H37A C37 H37C 109.5 . .
H37B C37 H37C 109.5 . .
C36 O17 H17A 109.5 . .
C31 O11 Gd2 150.9(5) . .
C31 O11 Gd1 90.5(5) . .
Gd2 O11 Gd1 105.84(19) . .
C29 O10 Gd2 141.5(6) . .
O10 Gd2 O1 145.2(2) . 3_666
O10 Gd2 O1 76.96(19) . .
O1 Gd2 O1 68.3(2) 3_666 .
O10 Gd2 O11 75.12(19) . .
O1 Gd2 O11 95.68(17) 3_666 .
O1 Gd2 O11 71.54(17) . .
O10 Gd2 O5 98.8(2) . 3_666
O1 Gd2 O5 71.53(17) 3_666 3_666
O1 Gd2 O5 77.00(17) . 3_666
O11 Gd2 O5 148.53(17) . 3_666
O10 Gd2 O4 70.79(18) . 3_666
O1 Gd2 O4 127.89(17) 3_666 3_666
O1 Gd2 O4 124.31(18) . 3_666
O11 Gd2 O4 136.19(16) . 3_666
O5 Gd2 O4 64.96(17) 3_666 3_666
O10 Gd2 O7 85.9(2) . .
O1 Gd2 O7 125.3(2) 3_666 .
O1 Gd2 O7 147.1(2) . .
O11 Gd2 O7 77.0(2) . .
O5 Gd2 O7 134.01(19) 3_666 .
O4 Gd2 O7 73.9(2) 3_666 .
O10 Gd2 O6 130.4(2) . .
O1 Gd2 O6 74.9(2) 3_666 .
O1 Gd2 O6 124.5(2) . .
O11 Gd2 O6 72.48(19) . .
O5 Gd2 O6 127.78(19) 3_666 .
O4 Gd2 O6 110.9(2) 3_666 .
O7 Gd2 O6 51.0(2) . .
O10 Gd2 O3 131.41(18) . 3_666
O1 Gd2 O3 72.87(17) 3_666 3_666
O1 Gd2 O3 128.03(17) . 3_666
O11 Gd2 O3 146.43(17) . 3_666
O5 Gd2 O3 58.51(16) 3_666 3_666
O4 Gd2 O3 60.74(16) 3_666 3_666
O7 Gd2 O3 84.2(2) . 3_666
O6 Gd2 O3 74.07(18) . 3_666
O10 Gd2 N3 108.0(2) . .
O1 Gd2 N3 100.4(2) 3_666 .
O1 Gd2 N3 140.1(2) . .
O11 Gd2 N3 71.8(2) . .
O5 Gd2 N3 137.7(2) 3_666 .
O4 Gd2 N3 93.3(2) 3_666 .
O7 Gd2 N3 25.4(2) . .
O6 Gd2 N3 25.6(2) . .
O3 Gd2 N3 79.2(2) 3_666 .
O10 Gd2 Co1 98.61(15) . 3_666
O1 Gd2 Co1 92.41(12) 3_666 3_666
O1 Gd2 Co1 112.49(13) . 3_666
O11 Gd2 Co1 171.87(12) . 3_666
O5 Gd2 Co1 36.42(12) 3_666 3_666
O4 Gd2 Co1 35.68(12) 3_666 3_666
O7 Gd2 Co1 97.59(16) . 3_666
O6 Gd2 Co1 109.01(14) . 3_666
O3 Gd2 Co1 36.65(11) 3_666 3_666
N3 Gd2 Co1 105.89(17) . 3_666
O10 Gd2 Gd1 141.69(16) . 3_666
O1 Gd2 Gd1 38.10(12) 3_666 3_666
O1 Gd2 Gd1 88.56(12) . 3_666
O11 Gd2 Gd1 133.58(12) . 3_666
O5 Gd2 Gd1 43.05(11) 3_666 3_666
O4 Gd2 Gd1 89.80(12) 3_666 3_666
O7 Gd2 Gd1 120.95(16) . 3_666
O6 Gd2 Gd1 86.95(15) . 3_666
O3 Gd2 Gd1 40.83(11) 3_666 3_666
N3 Gd2 Gd1 105.76(18) . 3_666
Co1 Gd2 Gd1 54.44(2) 3_666 3_666
N3 O7 Gd2 97.5(5) . .
N3 O6 Gd2 95.7(5) . .
O8 N3 O7 122.7(10) . .
O8 N3 O6 121.7(10) . .
O7 N3 O6 115.6(8) . .
O8 N3 Gd2 175.3(7) . .
O7 N3 Gd2 57.0(4) . .
O6 N3 Gd2 58.7(4) . .

loop_
_geom_bond_atom_site_label_1
_geom_bond_atom_site_label_2
_geom_bond_distance
_geom_bond_site_symmetry_2
Gd1 O1 2.379(5) .
Gd1 O9 2.393(5) .
Gd1 O16 2.402(6) .
Gd1 O12 2.444(6) .
Gd1 O3 2.464(5) .
Gd1 O13 2.467(6) .
Gd1 O11 2.479(5) .
Gd1 O2 2.512(5) .
Gd1 O5 2.575(5) .
Gd1 C31 2.808(9) .
Gd1 Co1 3.2219(12) .
Gd1 Gd2 3.7485(7) 3_666
Co1 O2 1.882(5) .
Co1 O4 1.883(5) .
Co1 N1 1.901(7) .
Co1 N2 1.910(7) .
Co1 O5 1.917(5) .
Co1 O3 1.922(5) .
Co1 Gd2 3.2207(13) 3_666
O1 Gd2 2.391(5) 3_666
O1 Gd2 2.430(5) .
O1 H1 0.84(2) .
O5 C28 1.452(9) .
O5 Gd2 2.454(5) 3_666
O4 C16 1.344(10) .
O4 Gd2 2.486(5) 3_666
O3 C14 1.434(9) .
O3 Gd2 2.586(5) 3_666
O13 N4 1.279(9) .
O16 C33 1.240(10) .
O2 C6 1.351(10) .
O9 C29 1.258(10) .
O12 C31 1.226(10) .
N2 C21 1.290(10) .
N2 C22 1.426(10) .
O15 N4 1.244(9) .
N1 C7 1.295(11) .
N1 C8 1.458(11) .
C28 C23 1.502(11) .
C28 H28A 0.9700 .
C28 H28B 0.9700 .
N4 O14 1.208(10) .
C23 C24 1.376(12) .
C23 C22 1.410(12) .
C16 C17 1.406(12) .
C16 C15 1.410(12) .
C14 C9 1.514(12) .
C14 H14A 0.9700 .
C14 H14B 0.9700 .
C29 O10 1.253(10) .
C29 C30 1.458(13) .
N5 C33 1.323(12) .
N5 C35 1.429(15) .
N5 C34 1.467(14) .
C27 C26 1.375(13) .
C27 C22 1.396(11) .
C27 H27 0.9300 .
C7 C1 1.429(13) .
C7 H7 0.9300 .
C15 C20 1.394(12) .
C15 C21 1.423(12) .
C8 C13 1.395(12) .
C8 C9 1.394(13) .
C1 C2 1.402(12) .
C1 C6 1.416(12) .
C6 C5 1.381(13) .
C9 C10 1.376(13) .
C21 H21 0.9300 .
C17 C18 1.375(14) .
C17 H17 0.9300 .
C5 C4 1.381(13) .
C5 H5 0.9300 .
C33 H33 0.9300 .
C31 O11 1.294(10) .
C31 C32 1.514(14) .
C10 C11 1.384(14) .
C10 H10 0.9300 .
C24 C25 1.389(14) .
C24 H24 0.9300 .
C2 C3 1.366(15) .
C2 H2 0.9300 .
C13 C12 1.412(16) .
C13 H13 0.9300 .
C26 C25 1.381(15) .
C26 H26 0.9300 .
C20 C19 1.379(14) .
C20 H20 0.9300 .
C3 C4 1.384(15) .
C3 H3 0.9300 .
C4 H4 0.9300 .
C25 H25 0.9300 .
C12 C11 1.369(17) .
C12 H12 0.9300 .
C18 C19 1.402(16) .
C18 H18 0.9300 .
C11 H11 0.9300 .
C19 H19 0.9300 .
C30 H30A 0.9600 .
C30 H30B 0.9600 .
C30 H30C 0.9600 .
C35 H35A 0.9600 .
C35 H35B 0.9600 .
C35 H35C 0.9600 .
C32 H32A 0.9600 .
C32 H32B 0.9600 .
C32 H32C 0.9600 .
C34 H34A 0.9600 .
C34 H34B 0.9600 .
C34 H34C 0.9600 .
C36 O17 1.446(10) .
C36 C37 1.543(10) .
C36 H36A 0.9700 .
C36 H36B 0.9700 .
C37 H37A 0.9600 .
C37 H37B 0.9600 .
C37 H37C 0.9601 .
O17 H17A 0.8200 .
O11 Gd2 2.440(5) .
O10 Gd2 2.349(6) .
Gd2 O1 2.391(5) 3_666
Gd2 O5 2.454(5) 3_666
Gd2 O4 2.486(5) 3_666
Gd2 O7 2.494(6) .
Gd2 O6 2.531(6) .
Gd2 O3 2.586(5) 3_666
Gd2 N3 2.947(9) .
Gd2 Co1 3.2208(13) 3_666
Gd2 Gd1 3.7485(7) 3_666
O7 N3 1.277(10) .
O6 N3 1.279(10) .
N3 O8 1.214(10) .

loop_
_geom_torsion_atom_site_label_1
_geom_torsion_atom_site_label_2
_geom_torsion_atom_site_label_3
_geom_torsion_atom_site_label_4
_geom_torsion
_geom_torsion_site_symmetry_1
_geom_torsion_site_symmetry_4
N1 Co1 O4 C16 -50.9(6) . .
N2 Co1 O4 C16 41.5(6) . .
O5 Co1 O4 C16 135.7(6) . .
O3 Co1 O4 C16 -144.3(6) . .
Gd2 Co1 O4 C16 170.3(7) 3_666 .
Gd1 Co1 O4 C16 180.0(5) . .
N1 Co1 O4 Gd2 138.8(2) . 3_666
N2 Co1 O4 Gd2 -128.8(2) . 3_666
O5 Co1 O4 Gd2 -34.6(2) . 3_666
O3 Co1 O4 Gd2 45.4(2) . 3_666
Gd1 Co1 O4 Gd2 9.7(2) . 3_666
N1 Co1 O2 C6 45.8(6) . .
N2 Co1 O2 C6 -46.6(6) . .
O5 Co1 O2 C6 -140.4(6) . .
O3 Co1 O2 C6 139.7(6) . .
Gd2 Co1 O2 C6 -175.4(5) 3_666 .
Gd1 Co1 O2 C6 174.5(7) . .
N1 Co1 O2 Gd1 -128.7(3) . .
N2 Co1 O2 Gd1 138.9(2) . .
O5 Co1 O2 Gd1 45.1(2) . .
O3 Co1 O2 Gd1 -34.8(2) . .
Gd2 Co1 O2 Gd1 10.1(3) 3_666 .
Co1 O5 C28 C23 -45.2(8) . .
Gd2 O5 C28 C23 -158.2(5) 3_666 .
Gd1 O5 C28 C23 70.0(8) . .
Gd1 O13 N4 O14 -139.5(8) . .
Gd1 O13 N4 O15 42.4(12) . .
O5 C28 C23 C24 -129.5(9) . .
O5 C28 C23 C22 58.6(10) . .
Co1 O4 C16 C17 157.7(7) . .
Gd2 O4 C16 C17 -38.5(13) 3_666 .
Co1 O4 C16 C15 -22.7(11) . .
Gd2 O4 C16 C15 141.1(8) 3_666 .
Co1 O3 C14 C9 -45.0(9) . .
Gd1 O3 C14 C9 -158.5(6) . .
Gd2 O3 C14 C9 69.8(9) 3_666 .
Gd1 O9 C29 O10 -4.5(16) . .
Gd1 O9 C29 C30 174.9(9) . .
C8 N1 C7 C1 -164.3(8) . .
Co1 N1 C7 C1 8.1(13) . .
O4 C16 C15 C20 179.4(9) . .
C17 C16 C15 C20 -0.9(15) . .
O4 C16 C15 C21 -15.0(14) . .
C17 C16 C15 C21 164.7(9) . .
C7 N1 C8 C13 -58.4(12) . .
Co1 N1 C8 C13 128.8(8) . .
C7 N1 C8 C9 123.1(9) . .
Co1 N1 C8 C9 -49.7(9) . .
N1 C7 C1 C2 -168.3(9) . .
N1 C7 C1 C6 19.5(14) . .
Co1 O2 C6 C5 149.8(7) . .
Gd1 O2 C6 C5 -39.8(14) . .
Co1 O2 C6 C1 -32.9(10) . .
Gd1 O2 C6 C1 137.4(8) . .
C2 C1 C6 O2 -178.3(8) . .
C7 C1 C6 O2 -6.0(13) . .
C2 C1 C6 C5 -1.0(13) . .
C7 C1 C6 C5 171.3(9) . .
C13 C8 C9 C10 0.5(14) . .
N1 C8 C9 C10 178.9(8) . .
C13 C8 C9 C14 176.0(9) . .
N1 C8 C9 C14 -5.5(12) . .
O3 C14 C9 C10 -127.6(9) . .
O3 C14 C9 C8 57.2(11) . .
C22 N2 C21 C15 -162.0(8) . .
Co1 N2 C21 C15 12.3(11) . .
C20 C15 C21 N2 -173.6(9) . .
C16 C15 C21 N2 20.7(14) . .
C26 C27 C22 C23 0.1(13) . .
C26 C27 C22 N2 178.9(8) . .
C24 C23 C22 C27 -0.7(13) . .
C28 C23 C22 C27 171.5(8) . .
C24 C23 C22 N2 -179.5(8) . .
C28 C23 C22 N2 -7.3(11) . .
C21 N2 C22 C27 -53.0(11) . .
Co1 N2 C22 C27 132.5(7) . .
C21 N2 C22 C23 125.8(8) . .
Co1 N2 C22 C23 -48.7(8) . .
O4 C16 C17 C18 -178.1(11) . .
C15 C16 C17 C18 2.2(16) . .
O2 C6 C5 C4 178.5(9) . .
C1 C6 C5 C4 1.1(14) . .
Gd1 O16 C33 N5 -153.3(7) . .
C35 N5 C33 O16 4.8(15) . .
C34 N5 C33 O16 178.1(10) . .
Gd1 O12 C31 O11 -15.2(8) . .
Gd1 O12 C31 C32 162.7(9) . .
C8 C9 C10 C11 0.6(14) . .
C14 C9 C10 C11 -174.7(9) . .
C22 C23 C24 C25 1.0(15) . .
C28 C23 C24 C25 -171.0(10) . .
C6 C1 C2 C3 -0.6(15) . .
C7 C1 C2 C3 -173.0(10) . .
C9 C8 C13 C12 -0.9(15) . .
N1 C8 C13 C12 -179.3(9) . .
C22 C27 C26 C25 0.1(16) . .
C16 C15 C20 C19 -0.8(18) . .
C21 C15 C20 C19 -166.7(12) . .
C1 C2 C3 C4 1.9(17) . .
C6 C5 C4 C3 0.2(16) . .
C2 C3 C4 C5 -1.7(18) . .
C27 C26 C25 C24 0.2(18) . .
C23 C24 C25 C26 -0.8(18) . .
C8 C13 C12 C11 0.2(17) . .
C16 C17 C18 C19 -2(2) . .
C13 C12 C11 C10 0.8(18) . .
C9 C10 C11 C12 -1.3(16) . .
C15 C20 C19 C18 1(2) . .
C17 C18 C19 C20 0(3) . .
O12 C31 O11 Gd2 140.2(8) . .
C32 C31 O11 Gd2 -37.7(16) . .
Gd1 C31 O11 Gd2 125.3(10) . .
O12 C31 O11 Gd1 14.9(8) . .
C32 C31 O11 Gd1 -163.0(9) . .
O9 C29 O10 Gd2 -13.8(18) . .
C30 C29 O10 Gd2 166.7(9) . .
Gd2 O7 N3 O8 -174.4(9) . .
Gd2 O7 N3 O6 5.0(8) . .
Gd2 O6 N3 O8 174.5(9) . .
Gd2 O6 N3 O7 -4.9(8) . .
